data_1517071
loop_
_publ_author_name
'Muktha, B.'
'Priya, M. H.'
'Madras, Giridhar'
'Guru Row, T. N.'

_publ_section_title
;
 Synthesis, structure, and photocatalysis in a new structural variant of
 the Aurivillius phase: LiBi4M3O14 (M = Nb, Ta).
;
_journal_issue 23
_journal_name_full 'The journal of physical chemistry. B'
_journal_page_first 11442
_journal_page_last 11449
_journal_paper_doi 10.1021/jp051228h
_journal_volume 109
_journal_year 2005
_chemical_formula_moiety 'Bi4 Li Nb3 O14'
_chemical_formula_sum 'Bi4 Li Nb3 O14'
_chemical_formula_weight 1345.54
_chemical_name_systematic
;
 ?
;
_space_group_IT_number 15
_symmetry_cell_setting monoclinic
_symmetry_space_group_name_Hall '-C 2yc'
_symmetry_space_group_name_H-M 'C 1 2/c 1'
_atom_sites_solution_hydrogens ' ?               '
_atom_sites_solution_primary direct
_atom_sites_solution_secondary difmap
_cell_angle_alpha 90
_cell_angle_beta 101.512(4)
_cell_angle_gamma 90
_cell_formula_units_Z 4
_cell_length_a 13.035(3)
_cell_length_b 7.648(2)
_cell_length_c 12.217(3)
_cell_measurement_reflns_used 1227
_cell_measurement_temperature 293(2)
_cell_measurement_theta_max 26.37
_cell_measurement_theta_min 3.1
_cell_volume 1193.4(5)
_computing_cell_refinement SMART
_computing_data_collection 'SMART (Bruker, 1998)'
_computing_data_reduction 'SAINT (Bruker, 1998)'
_computing_publication_material 'PLATON (Spek, 1990)'
_computing_structure_refinement 'SHELXL-97 (Sheldrick, 1997)'
_computing_structure_solution 'SHELXS-97 (Sheldrick, 1997)'
_diffrn_ambient_temperature 293(2)
_diffrn_measured_fraction_theta_full 0.998
_diffrn_measured_fraction_theta_max 0.998
_diffrn_measurement_device_type 'Bruker SMART CCD area detector'
_diffrn_measurement_method '\w scan'
_diffrn_radiation_monochromator graphite
_diffrn_radiation_source 'fine-focus sealed tube'
_diffrn_radiation_type MoKa
_diffrn_radiation_wavelength 0.71073
_diffrn_reflns_av_R_equivalents 0.0443
_diffrn_reflns_av_sigmaI/netI 0.0441
_diffrn_reflns_limit_h_max 15
_diffrn_reflns_limit_h_min -16
_diffrn_reflns_limit_k_max 9
_diffrn_reflns_limit_k_min 0
_diffrn_reflns_limit_l_max 15
_diffrn_reflns_limit_l_min 0
_diffrn_reflns_number 1227
_diffrn_reflns_reduction_process
;
 ?
;
_diffrn_reflns_theta_full 26.37
_diffrn_reflns_theta_max 26.37
_diffrn_reflns_theta_min 3.1
_diffrn_standards_decay_% 0
_diffrn_standards_number 0
_exptl_absorpt_coefficient_mu 61.621
_exptl_absorpt_correction_T_max 0.0050
_exptl_absorpt_correction_T_min 0.0001
_exptl_absorpt_correction_type numerical
_exptl_absorpt_process_details 'Interpolation using  Int.Tab. Vol. C (1992) p. 523,Tab. 6.3.3.3'
_exptl_crystal_colour yellow
_exptl_crystal_density_diffrn 7.451
_exptl_crystal_density_method 'Not Measured'
_exptl_crystal_description cylindrical
_exptl_crystal_F_000 2268
_exptl_crystal_size_max 0.248
_exptl_crystal_size_mid 0.131
_exptl_crystal_size_min 0.086
_exptl_crystal_size_rad 0.15
_refine_diff_density_max 4.457
_refine_diff_density_min -7.548
_refine_diff_density_rms 0.912
_refine_ls_goodness_of_fit_ref 1.27
_refine_ls_matrix_type full
_refine_ls_number_parameters 96
_refine_ls_number_reflns 1227
_refine_ls_number_restraints 0
_refine_ls_restrained_S_all 1.27
_refine_ls_R_factor_all 0.0576
_refine_ls_R_factor_gt 0.0571
_refine_ls_shift/su_max 0.000
_refine_ls_shift/su_mean 0.000
_refine_ls_structure_factor_coef Fsqd
_refine_ls_weighting_details 'calc w=1/[\s^2^(Fo^2^)+(0.1534P)^2^+0.0248P] where P=(Fo^2^+2Fc^2^)/3'
_refine_ls_weighting_scheme calc
_refine_ls_wR_factor_gt 0.1626
_refine_ls_wR_factor_ref 0.1631
_reflns_number_gt 1194
_reflns_number_total 1227
_reflns_threshold_expression I>2\s(I)
_cod_data_source_file lb4n3.cif
_cod_data_source_block libny_m
_cod_depositor_comments
;
The following automatic conversions were performed:

'_symmetry_cell_setting' value 'Monoclinic' changed to 'monoclinic'
according to
/usr/data/users/saulius/automatic-downloads/retrospective/ACS/lib/dictionaries/cif_core.dic
dictionary named 'cif_core.dic' version 2.4.2 from 2011-04-26.

Automatic conversion script
Id: cif_fix_values 2281 2013-09-26 08:29:07Z andrius 
;
_cod_original_sg_symbol_H-M 'C 2/c'
_cod_database_code 1517071

loop_
_symmetry_equiv_pos_as_xyz
x,y,z
-x,y,1/2-z
-x,-y,-z
x,-y,1/2+z
1/2+x,1/2+y,z
1/2-x,1/2+y,1/2-z
1/2-x,1/2-y,-z
1/2+x,1/2-y,1/2+z

loop_
_atom_site_label
_atom_site_type_symbol
_atom_site_fract_x
_atom_site_fract_y
_atom_site_fract_z
_atom_site_U_iso_or_equiv
_atom_site_adp_type
_atom_site_occupancy
_atom_site_symmetry_multiplicity
_atom_site_calc_flag
_atom_site_refinement_flags
Bi1 Bi 0.11792(6) 0.13976(10) 0.98102(7) 0.0113(3) Uani 1 1 d .
Bi2 Bi 0.11510(7) 0.60914(11) 1.00522(7) 0.0137(3) Uani 1 1 d .
Nb1 Nb 0.25154(15) 0.8746(2) 1.24047(16) 0.0116(5) Uani 1 1 d .
Nb2 Nb 0.0000 -0.1306(3) 0.7500 0.0120(6) Uani 1 2 d S
O1 O 0.2036(12) 0.6479(19) 1.2190(12) 0.010(3) Uani 1 1 d .
O2 O 0.3936(12) 0.835(2) 1.2183(12) 0.012(3) Uani 1 1 d .
O3 O 0.1109(11) 0.033(2) 0.7705(11) 0.011(3) Uani 1 1 d .
O4 O 0.2995(13) 0.852(2) 1.4108(13) 0.014(3) Uani 1 1 d .
O5 O 0.0004(13) -0.145(2) 0.9153(13) 0.012(3) Uani 1 1 d .
O6 O 0.2088(11) 0.9459(18) 1.0896(11) 0.008(3) Uani 1 1 d .
O7 O -0.0172(13) 0.586(2) 1.0893(13) 0.015(3) Uani 1 1 d .
Li1 Li 0.0000 0.552(8) 1.2500 0.020 Uiso 1 2 d S

loop_
_atom_site_aniso_label
_atom_site_aniso_U_11
_atom_site_aniso_U_22
_atom_site_aniso_U_33
_atom_site_aniso_U_23
_atom_site_aniso_U_13
_atom_site_aniso_U_12
Bi1 0.0142(5) 0.0184(5) 0.0014(5) 0.0000(3) 0.0016(3) 0.0001(3)
Bi2 0.0140(5) 0.0188(5) 0.0087(5) -0.0007(3) 0.0032(3) -0.0013(3)
Nb1 0.0159(12) 0.0161(11) 0.0027(10) -0.0006(6) 0.0019(8) 0.0006(7)
Nb2 0.0138(14) 0.0186(14) 0.0039(13) 0.000 0.0018(11) 0.000
O1 0.014(8) 0.015(7) 0.002(7) 0.000(5) 0.006(6) 0.002(5)
O2 0.016(7) 0.019(7) 0.001(7) 0.003(5) 0.001(6) -0.005(6)
O3 0.009(6) 0.022(7) 0.004(6) 0.002(6) 0.004(5) 0.003(6)
O4 0.013(8) 0.025(8) 0.006(8) -0.005(6) 0.004(6) -0.007(6)
O5 0.016(8) 0.016(7) 0.007(8) 0.001(5) 0.006(6) 0.003(6)
O6 0.013(7) 0.007(6) 0.003(6) -0.002(5) 0.003(5) 0.005(5)
O7 0.022(8) 0.016(7) 0.006(7) 0.000(6) 0.003(6) 0.005(6)

loop_
_atom_type_symbol
_atom_type_description
_atom_type_scat_dispersion_real
_atom_type_scat_dispersion_imag
_atom_type_scat_source
O O 0.0106 0.0060 'International Tables Vol C Tables 4.2.6.8 and 6.1.1.4'
Nb Nb -2.0727 0.6215 'International Tables Vol C Tables 4.2.6.8 and 6.1.1.4'
Li Li -0.0003 0.0001 'International Tables Vol C Tables 4.2.6.8 and 6.1.1.4'
Bi Bi -4.1077 10.2566 'International Tables Vol C Tables 4.2.6.8 and 6.1.1.4'

loop_
_geom_angle_atom_site_label_1
_geom_angle_atom_site_label_2
_geom_angle_atom_site_label_3
_geom_angle
_geom_angle_site_symmetry_1
_geom_angle_site_symmetry_3
O6 Bi1 O5 91.2(6) 1_545 5_557
O6 Bi1 O4 89.7(6) 1_545 4_547
O5 Bi1 O4 87.4(6) 5_557 4_547
O6 Bi1 O7 162.5(5) 1_545 5_567
O5 Bi1 O7 78.6(5) 5_557 5_567
O4 Bi1 O7 75.8(6) 4_547 5_567
O6 Bi1 O4 78.6(5) 1_545 6_565
O5 Bi1 O4 163.5(5) 5_557 6_565
O4 Bi1 O4 79.6(6) 4_547 6_565
O7 Bi1 O4 107.6(5) 5_567 6_565
O6 Bi1 O3 106.7(5) 1_545 .
O5 Bi1 O3 132.0(5) 5_557 .
O4 Bi1 O3 135.2(5) 4_547 .
O7 Bi1 O3 90.6(5) 5_567 .
O4 Bi1 O3 64.1(5) 6_565 .
O6 Bi1 O5 80.7(5) 1_545 .
O5 Bi1 O5 76.3(6) 5_557 .
O4 Bi1 O5 160.8(5) 4_547 .
O7 Bi1 O5 110.2(5) 5_567 .
O4 Bi1 O5 114.3(5) 6_565 .
O3 Bi1 O5 63.9(5) . .
O6 Bi1 Bi2 130.0(4) 1_545 .
O5 Bi1 Bi2 85.0(4) 5_557 .
O4 Bi1 Bi2 40.4(4) 4_547 .
O7 Bi1 Bi2 35.8(4) 5_567 .
O4 Bi1 Bi2 91.5(4) 6_565 .
O3 Bi1 Bi2 112.5(3) . .
O5 Bi1 Bi2 144.7(3) . .
O6 Bi1 Bi2 133.8(4) 1_545 5_567
O5 Bi1 Bi2 42.9(4) 5_557 5_567
O4 Bi1 Bi2 84.1(4) 4_547 5_567
O7 Bi1 Bi2 36.4(4) 5_567 5_567
O4 Bi1 Bi2 143.6(3) 6_565 5_567
O3 Bi1 Bi2 109.7(3) . 5_567
O5 Bi1 Bi2 90.6(3) . 5_567
Bi2 Bi1 Bi2 56.37(3) . 5_567
O7 Bi2 O7 75.8(7) 5_567 .
O7 Bi2 O4 80.5(6) 5_567 4_547
O7 Bi2 O4 94.2(6) . 4_547
O7 Bi2 O5 92.6(6) 5_567 1_565
O7 Bi2 O5 79.1(5) . 1_565
O4 Bi2 O5 171.5(6) 4_547 1_565
O7 Bi2 O1 134.7(5) 5_567 .
O7 Bi2 O1 77.0(5) . .
O4 Bi2 O1 66.1(5) 4_547 .
O5 Bi2 O1 116.8(5) 1_565 .
O7 Bi2 O2 70.7(5) 5_567 7_567
O7 Bi2 O2 127.0(5) . 7_567
O4 Bi2 O2 118.6(5) 4_547 7_567
O5 Bi2 O2 63.0(5) 1_565 7_567
O1 Bi2 O2 152.4(5) . 7_567
O7 Bi2 Bi2 38.3(4) 5_567 5_567
O7 Bi2 Bi2 37.5(4) . 5_567
O4 Bi2 Bi2 86.8(4) 4_547 5_567
O5 Bi2 Bi2 84.7(4) 1_565 5_567
O1 Bi2 Bi2 107.3(3) . 5_567
O2 Bi2 Bi2 100.2(3) 7_567 5_567
O7 Bi2 Bi1 43.8(4) 5_567 .
O7 Bi2 Bi1 88.7(4) . .
O4 Bi2 Bi1 37.1(4) 4_547 .
O5 Bi2 Bi1 136.4(4) 1_565 .
O1 Bi2 Bi1 100.5(3) . .
O2 Bi2 Bi1 94.1(3) 7_567 .
Bi2 Bi2 Bi1 62.16(3) 5_567 .
O7 Bi2 Bi1 88.8(4) 5_567 5_567
O7 Bi2 Bi1 43.5(4) . 5_567
O4 Bi2 Bi1 137.6(4) 4_547 5_567
O5 Bi2 Bi1 36.2(3) 1_565 5_567
O1 Bi2 Bi1 95.7(3) . 5_567
O2 Bi2 Bi1 95.5(3) 7_567 5_567
Bi2 Bi2 Bi1 61.48(3) 5_567 5_567
Bi1 Bi2 Bi1 123.63(3) . 5_567
O1 Nb1 O6 96.1(6) . .
O1 Nb1 O2 98.1(7) . .
O6 Nb1 O2 90.7(6) . .
O1 Nb1 O4 95.1(6) . .
O6 Nb1 O4 168.2(6) . .
O2 Nb1 O4 91.2(6) . .
O1 Nb1 O3 93.4(6) . 6_566
O6 Nb1 O3 88.6(6) . 6_566
O2 Nb1 O3 168.6(6) . 6_566
O4 Nb1 O3 87.2(6) . 6_566
O1 Nb1 O1 173.05(15) . 4_557
O6 Nb1 O1 87.6(6) . 4_557
O2 Nb1 O1 87.7(6) . 4_557
O4 Nb1 O1 80.8(6) . 4_557
O3 Nb1 O1 80.9(6) 6_566 4_557
O3 Nb2 O3 97.1(9) . 2_556
O3 Nb2 O5 91.1(6) . 2_556
O3 Nb2 O5 93.1(6) 2_556 2_556
O3 Nb2 O5 93.1(6) . .
O3 Nb2 O5 91.1(6) 2_556 .
O5 Nb2 O5 173.7(9) 2_556 .
O3 Nb2 O2 171.3(6) . 8_455
O3 Nb2 O2 90.6(6) 2_556 8_455
O5 Nb2 O2 84.5(6) 2_556 8_455
O5 Nb2 O2 90.8(6) . 8_455
O3 Nb2 O2 90.6(6) . 7_557
O3 Nb2 O2 171.3(6) 2_556 7_557
O5 Nb2 O2 90.8(6) 2_556 7_557
O5 Nb2 O2 84.5(6) . 7_557
O2 Nb2 O2 82.1(8) 8_455 7_557
Nb1 O1 Nb1 142.5(8) . 4_547
Nb1 O1 Bi2 108.3(6) . .
Nb1 O1 Bi2 99.1(5) 4_547 .
Nb1 O2 Nb2 135.1(8) . 7_557
Nb1 O2 Bi2 105.2(6) . 7_567
Nb2 O2 Bi2 101.3(6) 7_557 7_567
Nb2 O3 Nb1 152.3(8) . 6_565
Nb2 O3 Bi1 102.0(6) . .
Nb1 O3 Bi1 101.8(6) 6_565 .
Nb1 O4 Bi1 132.5(8) . 4_557
Nb1 O4 Bi2 112.7(7) . 4_557
Bi1 O4 Bi2 102.5(6) 4_557 4_557
Nb1 O4 Bi1 102.3(6) . 6_566
Bi1 O4 Bi1 100.4(6) 4_557 6_566
Bi2 O4 Bi1 102.0(6) 4_557 6_566
Nb2 O5 Bi1 135.8(8) . 5_557
Nb2 O5 Bi2 111.1(6) . 1_545
Bi1 O5 Bi2 100.9(6) 5_557 1_545
Nb2 O5 Bi1 98.1(6) . .
Bi1 O5 Bi1 103.7(6) 5_557 .
Bi2 O5 Bi1 102.8(6) 1_545 .
Nb1 O6 Bi1 143.8(7) . 1_565
Bi2 O7 Bi2 104.2(6) 5_567 .
Bi2 O7 Bi1 100.4(6) 5_567 5_567
Bi2 O7 Bi1 100.2(6) . 5_567

loop_
_geom_bond_atom_site_label_1
_geom_bond_atom_site_label_2
_geom_bond_distance
_geom_bond_site_symmetry_2
Bi1 O6 2.176(14) 1_545
Bi1 O5 2.183(15) 5_557
Bi1 O4 2.228(17) 4_547
Bi1 O7 2.535(16) 5_567
Bi1 O4 2.675(16) 6_565
Bi1 O3 2.682(14) .
Bi1 O5 2.692(16) .
Bi1 Bi2 3.6026(15) .
Bi1 Bi2 3.6257(14) 5_567
Bi2 O7 2.143(17) 5_567
Bi2 O7 2.183(17) .
Bi2 O4 2.390(15) 4_547
Bi2 O5 2.513(15) 1_565
Bi2 O1 2.653(15) .
Bi2 O2 2.744(14) 7_567
Bi2 O6 2.801(14) .
Bi2 Bi2 3.4139(19) 5_567
Bi2 Bi1 3.6257(14) 5_567
Nb1 O1 1.844(15) .
Nb1 O6 1.896(14) .
Nb1 O2 1.948(16) .
Nb1 O4 2.057(16) .
Nb1 O3 2.064(14) 6_566
Nb1 O1 2.200(15) 4_557
Nb2 O3 1.891(15) .
Nb2 O3 1.891(15) 2_556
Nb2 O5 2.022(15) 2_556
Nb2 O5 2.022(15) .
Nb2 O2 2.076(16) 8_455
Nb2 O2 2.076(16) 7_557
O1 Nb1 2.200(15) 4_547
O2 Nb2 2.076(16) 7_557
O2 Bi2 2.744(14) 7_567
O3 Nb1 2.064(14) 6_565
O4 Bi1 2.228(17) 4_557
O4 Bi2 2.390(15) 4_557
O4 Bi1 2.675(16) 6_566
O5 Bi1 2.183(15) 5_557
O5 Bi2 2.513(15) 1_545
O6 Bi1 2.176(14) 1_565
O7 Bi2 2.143(17) 5_567
O7 Bi1 2.535(16) 5_567
